data_2205190
loop_
_publ_author_name
'Xu, Liangzhong'
'Yang, Shuanghua'
'Zhu, Chongyi'
'Li, Kai'
'Liu, Faqian'

_publ_section_title 2-(1<i>H</i>-Benzotriazol-1-yl)-3-(4-chlorophenyl)-3-hydroxy-<i>N</i>-phenylprop-2-enethioamide
_journal_issue 2
_journal_name_full 'Acta Crystallographica Section E'
_journal_page_first o259
_journal_page_last o260
_journal_paper_doi 10.1107/S160053680500019X
_journal_volume 61
_journal_year 2005
_chemical_formula_iupac 'C21 H15 Cl N4 O S'
_chemical_formula_moiety 'C21 H15 Cl N4 O S'
_chemical_formula_sum 'C21 H15 Cl N4 O S'
_chemical_formula_weight 406.88
_chemical_name_systematic
;
2-(1H-Benzotriazol-1-yl)-3-(4-chlorophenyl)-3-hydroxy-N-phenylprop-
2-enethioamide
;
_space_group_IT_number 7
_symmetry_cell_setting monoclinic
_symmetry_space_group_name_Hall 'P -2yc'
_symmetry_space_group_name_H-M 'P 1 c 1'
_atom_sites_solution_hydrogens geom
_atom_sites_solution_primary direct
_atom_sites_solution_secondary difmap
_audit_creation_method SHELXL-97
_cell_angle_alpha 90.00
_cell_angle_beta 91.887(2)
_cell_angle_gamma 90.00
_cell_formula_units_Z 2
_cell_length_a 10.2362(12)
_cell_length_b 8.9429(11)
_cell_length_c 10.3855(12)
_cell_measurement_reflns_used 1173
_cell_measurement_temperature 295(2)
_cell_measurement_theta_max 21.11
_cell_measurement_theta_min 3.01
_cell_volume 950.2(2)
_computing_cell_refinement SMART
_computing_data_collection 'SMART (Siemens, 1996)'
_computing_data_reduction 'SAINT (Siemens, 1996)'
_computing_molecular_graphics 'SHELXTL (Bruker, 1997)'
_computing_publication_material SHELXTL
_computing_structure_refinement 'SHELXL97 (Sheldrick, 1997)'
_computing_structure_solution 'SHELXS97 (Sheldrick, 1997)'
_diffrn_ambient_temperature 295(2)
_diffrn_measured_fraction_theta_full 0.999
_diffrn_measured_fraction_theta_max 0.999
_diffrn_measurement_device_type 'Bruker SMART CCD area-detector'
_diffrn_measurement_method '\f and \w'
_diffrn_radiation_monochromator graphite
_diffrn_radiation_source 'fine-focus sealed tube'
_diffrn_radiation_type MoK\a
_diffrn_radiation_wavelength 0.71073
_diffrn_reflns_av_R_equivalents 0.0264
_diffrn_reflns_av_sigmaI/netI 0.0678
_diffrn_reflns_limit_h_max 13
_diffrn_reflns_limit_h_min -13
_diffrn_reflns_limit_k_max 11
_diffrn_reflns_limit_k_min -11
_diffrn_reflns_limit_l_max 13
_diffrn_reflns_limit_l_min -8
_diffrn_reflns_number 5920
_diffrn_reflns_theta_full 27.72
_diffrn_reflns_theta_max 27.72
_diffrn_reflns_theta_min 1.99
_diffrn_standards_decay_% 0
_diffrn_standards_interval_count 0
_diffrn_standards_interval_time 0
_diffrn_standards_number 0
_exptl_absorpt_coefficient_mu 0.331
_exptl_absorpt_correction_T_max 0.942
_exptl_absorpt_correction_T_min 0.820
_exptl_absorpt_correction_type multi-scan
_exptl_absorpt_process_details '(SADABS; Sheldrick, 1996)'
_exptl_crystal_colour yellow
_exptl_crystal_density_diffrn 1.422
_exptl_crystal_density_method 'not measured'
_exptl_crystal_description block
_exptl_crystal_F_000 420
_exptl_crystal_size_max 0.42
_exptl_crystal_size_mid 0.35
_exptl_crystal_size_min 0.18
_refine_diff_density_max 0.132
_refine_diff_density_min -0.151
_refine_ls_abs_structure_details 'Flack (1983), 2239 Friedel pairs'
_refine_ls_abs_structure_Flack -0.06(7)
_refine_ls_extinction_method none
_refine_ls_goodness_of_fit_ref 1.054
_refine_ls_hydrogen_treatment constr
_refine_ls_matrix_type full
_refine_ls_number_parameters 260
_refine_ls_number_reflns 3055
_refine_ls_number_restraints 4
_refine_ls_restrained_S_all 1.053
_refine_ls_R_factor_all 0.0563
_refine_ls_R_factor_gt 0.0349
_refine_ls_shift/su_max 0.000
_refine_ls_shift/su_mean 0.000
_refine_ls_structure_factor_coef Fsqd
_refine_ls_weighting_details 'calc w = 1/[\s^2^(Fo^2^) +0.0316P] where P = (Fo^2^+2Fc^2^)/3'
_refine_ls_weighting_scheme calc
_refine_ls_wR_factor_gt 0.0820
_refine_ls_wR_factor_ref 0.0900
_reflns_number_gt 2232
_reflns_number_total 3055
_reflns_threshold_expression I>2\s(I)
_cod_data_source_file ww6347.cif
_cod_data_source_block I
_cod_original_sg_symbol_H-M 'P c'
_cod_database_code 2205190
_cod_database_fobs_code 2205190

loop_
_symmetry_equiv_pos_as_xyz
'x, y, z'
'x, -y, z+1/2'

loop_
_atom_site_label
_atom_site_fract_x
_atom_site_fract_y
_atom_site_fract_z
_atom_site_U_iso_or_equiv
_atom_site_adp_type
_atom_site_calc_flag
_atom_site_refinement_flags
_atom_site_occupancy
_atom_site_type_symbol
S1 0.21312(7) 0.83418(9) 0.97236(7) 0.0586(2) Uani d . 1 S
Cl1 1.00491(10) 0.53128(16) 0.68604(14) 0.1239(5) Uani d . 1 Cl
N1 0.2007(2) 0.9442(3) 0.7374(2) 0.0526(6) Uani d D 1 N
H1 0.233(3) 0.960(3) 0.6629(16) 0.053(8) Uiso d D 1 H
N2 0.4283(2) 0.8346(3) 0.6540(2) 0.0463(5) Uani d . 1 N
N3 0.5194(2) 0.9396(3) 0.6220(2) 0.0541(6) Uani d . 1 N
N4 0.5372(2) 0.9318(3) 0.5002(2) 0.0563(6) Uani d . 1 N
O1 0.4739(2) 0.7146(3) 0.9859(2) 0.0623(5) Uani d D 1 O
H2 0.3963(17) 0.741(4) 1.003(4) 0.094 Uiso d D 1 H
C1 0.2706(3) 0.8658(3) 0.8245(3) 0.0475(6) Uani d . 1 C
C2 0.0751(3) 1.0079(3) 0.7515(3) 0.0514(7) Uani d . 1 C
C3 0.0531(4) 1.1191(4) 0.8365(4) 0.0806(11) Uani d . 1 C
H3 0.1209 1.1534 0.8905 0.097 Uiso calc R 1 H
C4 -0.0703(6) 1.1819(6) 0.8432(5) 0.1085(17) Uani d . 1 C
H4 -0.0855 1.2584 0.9015 0.130 Uiso calc R 1 H
C5 -0.1691(4) 1.1311(7) 0.7640(6) 0.1097(18) Uani d . 1 C
H5 -0.2526 1.1709 0.7700 0.132 Uiso calc R 1 H
C6 -0.1463(4) 1.0233(6) 0.6768(6) 0.1063(16) Uani d . 1 C
H6 -0.2136 0.9918 0.6209 0.128 Uiso calc R 1 H
C7 -0.0247(3) 0.9595(4) 0.6698(4) 0.0766(10) Uani d . 1 C
H7 -0.0099 0.8842 0.6103 0.092 Uiso calc R 1 H
C8 0.3953(3) 0.8086(3) 0.7844(3) 0.0479(6) Uani d . 1 C
C9 0.3886(3) 0.7585(3) 0.5461(3) 0.0445(6) Uani d . 1 C
C10 0.4577(3) 0.8213(3) 0.4487(3) 0.0492(7) Uani d . 1 C
C11 0.4425(3) 0.7702(4) 0.3218(3) 0.0612(8) Uani d . 1 C
H11 0.4882 0.8123 0.2549 0.073 Uiso calc R 1 H
C12 0.3565(4) 0.6546(4) 0.3019(3) 0.0724(10) Uani d . 1 C
H12 0.3434 0.6173 0.2189 0.087 Uiso calc R 1 H
C13 0.2881(4) 0.5911(4) 0.4018(3) 0.0671(9) Uani d . 1 C
H13 0.2314 0.5121 0.3834 0.081 Uiso calc R 1 H
C14 0.3010(3) 0.6407(3) 0.5260(3) 0.0569(7) Uani d . 1 C
H14 0.2546 0.5988 0.5926 0.068 Uiso calc R 1 H
C15 0.4875(3) 0.7376(3) 0.8615(3) 0.0517(7) Uani d . 1 C
C16 0.6146(3) 0.6851(3) 0.8161(3) 0.0538(7) Uani d . 1 C
C17 0.7266(3) 0.7255(4) 0.8839(4) 0.0678(8) Uani d . 1 C
H17 0.7208 0.7854 0.9567 0.081 Uiso calc R 1 H
C18 0.8468(4) 0.6784(5) 0.8454(4) 0.0819(11) Uani d . 1 C
H18 0.9223 0.7063 0.8915 0.098 Uiso calc R 1 H
C19 0.8542(3) 0.5898(4) 0.7383(4) 0.0767(11) Uani d . 1 C
C20 0.7447(3) 0.5444(4) 0.6707(4) 0.0730(9) Uani d . 1 C
H20 0.7510 0.4817 0.5997 0.088 Uiso calc R 1 H
C21 0.6240(3) 0.5935(4) 0.7100(3) 0.0634(8) Uani d . 1 C
H21 0.5486 0.5644 0.6644 0.076 Uiso calc R 1 H

loop_
_atom_site_aniso_label
_atom_site_aniso_U_11
_atom_site_aniso_U_22
_atom_site_aniso_U_33
_atom_site_aniso_U_12
_atom_site_aniso_U_13
_atom_site_aniso_U_23
S1 0.0634(4) 0.0734(5) 0.0397(4) 0.0041(4) 0.0124(3) 0.0005(4)
Cl1 0.0583(5) 0.1609(11) 0.1542(12) 0.0357(6) 0.0284(6) 0.0409(9)
N1 0.0471(13) 0.0718(15) 0.0393(14) 0.0065(11) 0.0081(11) 0.0102(11)
N2 0.0409(11) 0.0615(13) 0.0365(12) 0.0000(10) 0.0015(10) 0.0017(11)
N3 0.0466(12) 0.0677(14) 0.0483(15) -0.0091(11) 0.0041(11) -0.0039(12)
N4 0.0523(14) 0.0716(16) 0.0456(15) -0.0064(12) 0.0084(12) -0.0002(12)
O1 0.0635(12) 0.0864(14) 0.0369(12) 0.0094(11) -0.0012(10) 0.0076(10)
C1 0.0497(15) 0.0539(15) 0.0389(15) -0.0016(13) 0.0006(13) -0.0043(13)
C2 0.0446(15) 0.0607(17) 0.0489(17) 0.0004(13) 0.0039(13) 0.0092(14)
C3 0.073(2) 0.089(2) 0.079(3) 0.0202(19) -0.0033(19) -0.016(2)
C4 0.112(4) 0.117(4) 0.097(4) 0.058(3) 0.022(3) 0.001(3)
C5 0.061(3) 0.143(4) 0.126(4) 0.039(3) 0.026(3) 0.054(4)
C6 0.049(2) 0.126(4) 0.142(5) -0.010(2) -0.010(3) 0.033(4)
C7 0.060(2) 0.081(2) 0.087(3) -0.0036(17) -0.0078(19) 0.003(2)
C8 0.0479(14) 0.0624(17) 0.0334(14) 0.0026(12) 0.0030(12) 0.0008(13)
C9 0.0434(14) 0.0543(15) 0.0355(15) 0.0015(12) -0.0024(11) 0.0037(12)
C10 0.0520(16) 0.0569(16) 0.0389(16) 0.0056(13) 0.0028(13) 0.0026(13)
C11 0.073(2) 0.0715(19) 0.0394(17) 0.0039(16) 0.0109(15) 0.0007(15)
C12 0.103(3) 0.072(2) 0.0417(18) 0.0035(19) -0.0085(19) -0.0055(16)
C13 0.084(2) 0.0641(19) 0.053(2) -0.0127(17) -0.0127(17) -0.0002(16)
C14 0.0569(17) 0.0656(18) 0.0477(18) -0.0032(14) -0.0049(14) 0.0094(14)
C15 0.0553(16) 0.0599(16) 0.0399(16) -0.0017(13) 0.0008(13) -0.0009(14)
C16 0.0474(15) 0.0680(17) 0.0456(17) 0.0063(13) -0.0050(13) 0.0082(14)
C17 0.0586(19) 0.085(2) 0.059(2) -0.0016(16) -0.0067(16) 0.0099(17)
C18 0.0506(19) 0.114(3) 0.081(3) -0.0053(19) -0.0105(17) 0.027(2)
C19 0.0499(19) 0.092(3) 0.089(3) 0.0158(18) 0.0080(19) 0.030(2)
C20 0.063(2) 0.085(2) 0.071(2) 0.0189(18) 0.0058(18) -0.0017(18)
C21 0.0499(16) 0.0779(19) 0.062(2) 0.0105(15) -0.0045(15) -0.0040(18)

loop_
_atom_type_symbol
_atom_type_description
_atom_type_scat_dispersion_real
_atom_type_scat_dispersion_imag
_atom_type_scat_source
C C 0.0033 0.0016 'International Tables Vol C Tables 4.2.6.8 and 6.1.1.4'
H H 0.0000 0.0000 'International Tables Vol C Tables 4.2.6.8 and 6.1.1.4'
N N 0.0061 0.0033 'International Tables Vol C Tables 4.2.6.8 and 6.1.1.4'
O O 0.0106 0.0060 'International Tables Vol C Tables 4.2.6.8 and 6.1.1.4'
Cl Cl 0.1484 0.1585 'International Tables Vol C Tables 4.2.6.8 and 6.1.1.4'
S S 0.1246 0.1234 'International Tables Vol C Tables 4.2.6.8 and 6.1.1.4'

loop_
_geom_angle_atom_site_label_1
_geom_angle_atom_site_label_2
_geom_angle_atom_site_label_3
_geom_angle
C1 N1 C2 127.6(2)
C1 N1 H1 119(2)
C2 N1 H1 114(2)
C9 N2 N3 109.2(2)
C9 N2 C8 128.8(2)
N3 N2 C8 121.8(2)
N4 N3 N2 108.7(2)
N3 N4 C10 108.7(2)
C15 O1 H2 107(3)
N1 C1 C8 116.7(2)
N1 C1 S1 120.7(2)
C8 C1 S1 122.6(2)
C3 C2 C7 119.8(3)
C3 C2 N1 122.2(3)
C7 C2 N1 117.9(3)
C2 C3 C4 120.1(4)
C2 C3 H3 120.0
C4 C3 H3 120.0
C5 C4 C3 119.7(5)
C5 C4 H4 120.2
C3 C4 H4 120.2
C6 C5 C4 120.3(4)
C6 C5 H5 119.9
C4 C5 H5 119.9
C5 C6 C7 120.6(5)
C5 C6 H6 119.7
C7 C6 H6 119.7
C6 C7 C2 119.5(4)
C6 C7 H7 120.2
C2 C7 H7 120.2
C15 C8 N2 116.7(2)
C15 C8 C1 126.2(2)
N2 C8 C1 117.0(2)
N2 C9 C10 104.8(2)
N2 C9 C14 132.3(3)
C10 C9 C14 122.9(3)
C9 C10 N4 108.6(2)
C9 C10 C11 121.1(3)
N4 C10 C11 130.3(3)
C12 C11 C10 116.1(3)
C12 C11 H11 121.9
C10 C11 H11 121.9
C11 C12 C13 122.2(3)
C11 C12 H12 118.9
C13 C12 H12 118.9
C14 C13 C12 122.4(3)
C14 C13 H13 118.8
C12 C13 H13 118.8
C13 C14 C9 115.3(3)
C13 C14 H14 122.3
C9 C14 H14 122.3
O1 C15 C8 123.4(3)
O1 C15 C16 112.7(2)
C8 C15 C16 123.9(3)
C17 C16 C21 119.1(3)
C17 C16 C15 118.8(3)
C21 C16 C15 122.0(3)
C18 C17 C16 120.7(4)
C18 C17 H17 119.6
C16 C17 H17 119.6
C19 C18 C17 119.2(4)
C19 C18 H18 120.4
C17 C18 H18 120.4
C20 C19 C18 121.6(3)
C20 C19 Cl1 118.2(3)
C18 C19 Cl1 120.2(3)
C19 C20 C21 118.6(3)
C19 C20 H20 120.7
C21 C20 H20 120.7
C16 C21 C20 120.7(3)
C16 C21 H21 119.7
C20 C21 H21 119.7

loop_
_geom_bond_atom_site_label_1
_geom_bond_atom_site_label_2
_geom_bond_distance
_geom_bond_publ_flag
S1 C1 1.686(3) yes
Cl1 C19 1.733(4) yes
N1 C1 1.334(4) yes
N1 C2 1.418(4) yes
N1 H1 0.863(10) ?
N2 C9 1.362(3) yes
N2 N3 1.373(3) yes
N2 C8 1.426(4) yes
N3 N4 1.285(3) yes
N4 C10 1.377(4) yes
O1 C15 1.320(3) yes
O1 H2 0.853(10) ?
C1 C8 1.448(4) ?
C2 C3 1.354(5) ?
C2 C7 1.376(5) ?
C3 C4 1.387(6) ?
C3 H3 0.9300 ?
C4 C5 1.360(8) ?
C4 H4 0.9300 ?
C5 C6 1.348(7) ?
C5 H5 0.9300 ?
C6 C7 1.374(6) ?
C6 H6 0.9300 ?
C7 H7 0.9300 ?
C8 C15 1.373(4) ?
C9 C10 1.373(4) ?
C9 C14 1.395(4) ?
C10 C11 1.398(4) ?
C11 C12 1.369(5) ?
C11 H11 0.9300 ?
C12 C13 1.392(5) ?
C12 H12 0.9300 ?
C13 C14 1.366(5) ?
C13 H13 0.9300 ?
C14 H14 0.9300 ?
C15 C16 1.476(4) ?
C16 C17 1.373(5) ?
C16 C21 1.379(4) ?
C17 C18 1.372(5) ?
C17 H17 0.9300 ?
C18 C19 1.370(6) ?
C18 H18 0.9300 ?
C19 C20 1.365(6) ?
C20 C21 1.386(4) ?
C20 H20 0.9300 ?
C21 H21 0.9300 ?

loop_
_geom_hbond_atom_site_label_D
_geom_hbond_atom_site_label_H
_geom_hbond_atom_site_label_A
_geom_hbond_site_symmetry_A
_geom_hbond_distance_DH
_geom_hbond_distance_HA
_geom_hbond_distance_DA
_geom_hbond_angle_DHA
_geom_hbond_publ_flag
N1 H1 S1 2_574 0.860(10) 2.70(2) 3.398(2) 138(2) yes
O1 H2 S1 . 0.850(10) 2.07(2) 2.875(2) 157(4) yes

loop_
_geom_torsion_atom_site_label_1
_geom_torsion_atom_site_label_2
_geom_torsion_atom_site_label_3
_geom_torsion_atom_site_label_4
_geom_torsion
C9 N2 N3 N4 0.1(3)
C8 N2 N3 N4 175.2(2)
N2 N3 N4 C10 0.1(3)
C2 N1 C1 C8 178.1(3)
C2 N1 C1 S1 -0.9(4)
C1 N1 C2 C3 64.9(4)
C1 N1 C2 C7 -118.9(4)
C7 C2 C3 C4 1.3(6)
N1 C2 C3 C4 177.5(4)
C2 C3 C4 C5 0.1(7)
C3 C4 C5 C6 -1.9(8)
C4 C5 C6 C7 2.4(7)
C5 C6 C7 C2 -0.9(6)
C3 C2 C7 C6 -0.9(5)
N1 C2 C7 C6 -177.2(3)
C9 N2 C8 C15 102.3(3)
N3 N2 C8 C15 -71.7(3)
C9 N2 C8 C1 -80.6(3)
N3 N2 C8 C1 105.4(3)
N1 C1 C8 C15 173.6(3)
S1 C1 C8 C15 -7.4(4)
N1 C1 C8 N2 -3.2(4)
S1 C1 C8 N2 175.8(2)
N3 N2 C9 C10 -0.3(3)
C8 N2 C9 C10 -174.9(2)
N3 N2 C9 C14 178.6(3)
C8 N2 C9 C14 4.0(5)
N2 C9 C10 N4 0.4(3)
C14 C9 C10 N4 -178.7(3)
N2 C9 C10 C11 179.7(3)
C14 C9 C10 C11 0.7(4)
N3 N4 C10 C9 -0.3(3)
N3 N4 C10 C11 -179.6(3)
C9 C10 C11 C12 -0.6(4)
N4 C10 C11 C12 178.6(3)
C10 C11 C12 C13 -0.1(5)
C11 C12 C13 C14 0.7(5)
C12 C13 C14 C9 -0.6(5)
N2 C9 C14 C13 -178.8(3)
C10 C9 C14 C13 -0.1(4)
N2 C8 C15 O1 175.5(2)
C1 C8 C15 O1 -1.3(4)
N2 C8 C15 C16 -1.5(4)
C1 C8 C15 C16 -178.3(3)
O1 C15 C16 C17 -48.6(4)
C8 C15 C16 C17 128.7(3)
O1 C15 C16 C21 129.5(3)
C8 C15 C16 C21 -53.2(4)
C21 C16 C17 C18 1.4(5)
C15 C16 C17 C18 179.6(3)
C16 C17 C18 C19 -0.2(5)
C17 C18 C19 C20 -1.6(5)
C17 C18 C19 Cl1 179.0(3)
C18 C19 C20 C21 2.0(5)
Cl1 C19 C20 C21 -178.5(3)
C17 C16 C21 C20 -1.0(5)
C15 C16 C21 C20 -179.1(3)
C19 C20 C21 C16 -0.7(5)

loop_
_cod_related_entry_id
_cod_related_entry_database
_cod_related_entry_code
1 ChemSpider 21173628
